data_2015304
loop_
_publ_author_name
'Feng, Si-Si'
'Lu, Li-Ping'
'Zhu, Miao-Li'
'Li, Li'
'Wang, Shu-Xia'

_publ_section_title
;
 <i>trans</i>-Dichlorotetrabenzimidazolecadmium(II) tetrabenzimidazole:
 a three-dimensional supramolecular structure built from
 C---H&#x00B7;&#x00B7;&#x00B7;\p, N---H&#x00B7;&#x00B7;&#x00B7;Cl and
 N---H&#x00B7;&#x00B7;&#x00B7;N hydrogen bonds
;
_journal_coeditor_code GD3005
_journal_issue 5
_journal_name_full 'Acta Crystallographica Section C'
_journal_page_first m180
_journal_page_last m182
_journal_paper_doi 10.1107/S0108270106008973
_journal_volume 62
_journal_year 2006
_chemical_formula_iupac '[Cd Cl2 (C7 H6 N2)4] , 4C7 H6 N2'
_chemical_formula_moiety 'C28 H24 Cd Cl2 N8 , 4C7 H6 N2'
_chemical_formula_sum 'C56 H48 Cd Cl2 N16'
_chemical_formula_weight 1128.40
_chemical_name_systematic
;
trans-Dichlorotetrabenzimidazolecadmium(II) tetrabenzimidazole
;
_space_group_IT_number 104
_symmetry_cell_setting tetragonal
_symmetry_space_group_name_Hall 'P 4 -2n'
_symmetry_space_group_name_H-M 'P 4 n c'
_atom_sites_solution_hydrogens geom
_atom_sites_solution_primary direct
_atom_sites_solution_secondary difmap
_audit_creation_method SHELXL97
_cell_angle_alpha 90.00
_cell_angle_beta 90.00
_cell_angle_gamma 90.00
_cell_formula_units_Z 2
_cell_length_a 17.0805(18)
_cell_length_b 17.0805(18)
_cell_length_c 9.2818(15)
_cell_measurement_reflns_used 4359
_cell_measurement_temperature 298(2)
_cell_measurement_theta_max 25.37
_cell_measurement_theta_min 2.36
_cell_volume 2707.9(6)
_computing_cell_refinement 'SAINT (Bruker, 2000)'
_computing_data_collection 'SMART (Bruker, 2000)'
_computing_data_reduction SAINT
_computing_molecular_graphics 'SHELXTL/PC (Sheldrick, 1999)'
_computing_publication_material SHELXTL/PC
_computing_structure_refinement 'SHELXL97 (Sheldrick, 1997)'
_computing_structure_solution 'SHELXS97 (Sheldrick, 1997)'
_diffrn_ambient_temperature 298(2)
_diffrn_measured_fraction_theta_full 1.000
_diffrn_measured_fraction_theta_max 1.000
_diffrn_measurement_device_type 'Bruker SMART 1K CCD area-detector'
_diffrn_measurement_method \w
_diffrn_radiation_monochromator graphite
_diffrn_radiation_source 'fine-focus sealed tube'
_diffrn_radiation_type MoK\a
_diffrn_radiation_wavelength 0.71073
_diffrn_reflns_av_R_equivalents 0.0393
_diffrn_reflns_av_sigmaI/netI 0.0275
_diffrn_reflns_limit_h_max 20
_diffrn_reflns_limit_h_min -18
_diffrn_reflns_limit_k_max 12
_diffrn_reflns_limit_k_min -20
_diffrn_reflns_limit_l_max 10
_diffrn_reflns_limit_l_min -11
_diffrn_reflns_number 12444
_diffrn_reflns_theta_full 25.00
_diffrn_reflns_theta_max 25.00
_diffrn_reflns_theta_min 1.69
_diffrn_standards_number 0
_exptl_absorpt_coefficient_mu 0.556
_exptl_absorpt_correction_T_max 0.8970
_exptl_absorpt_correction_T_min 0.8083
_exptl_absorpt_correction_type multi-scan
_exptl_absorpt_process_details '(SADABS: Sheldrick, 2000)'
_exptl_crystal_colour yellow
_exptl_crystal_density_diffrn 1.384
_exptl_crystal_density_method 'not measured'
_exptl_crystal_description block
_exptl_crystal_F_000 1156
_exptl_crystal_size_max 0.40
_exptl_crystal_size_mid 0.30
_exptl_crystal_size_min 0.20
_refine_diff_density_max 0.543
_refine_diff_density_min -0.423
_refine_ls_abs_structure_details 'Flack (1983), with how many Friedel pairs?'
_refine_ls_abs_structure_Flack -0.01(4)
_refine_ls_extinction_method none
_refine_ls_goodness_of_fit_ref 1.074
_refine_ls_hydrogen_treatment constr
_refine_ls_matrix_type full
_refine_ls_number_parameters 172
_refine_ls_number_reflns 2379
_refine_ls_number_restraints 1
_refine_ls_restrained_S_all 1.074
_refine_ls_R_factor_all 0.0418
_refine_ls_R_factor_gt 0.0364
_refine_ls_shift/su_max 0.000
_refine_ls_shift/su_mean 0.000
_refine_ls_structure_factor_coef Fsqd
_refine_ls_weighting_details 'calc w = 1/[\s^2^(Fo^2^)+(0.0519P)^2^+0.1395P] where P=(Fo^2^+2Fc^2^)/3'
_refine_ls_weighting_scheme calc
_refine_ls_wR_factor_gt 0.0895
_refine_ls_wR_factor_ref 0.0924
_reflns_number_gt 2088
_reflns_number_total 2379
_reflns_threshold_expression I>2\s(I)
_cod_data_source_file gd3005.cif
_cod_data_source_block I
_cod_depositor_comments
;
The following automatic conversions were performed:
'_symmetry_cell_setting' value 'Tetragonal' changed to 'tetragonal'
according to '/home/saulius/struct/CIF-dictionaries/cif_core.dic'
dictionary named 'cif_core.dic' version 2.4.1 from 2010-06-29.

Automatic conversion script
Id: cif_fix_enum 1527 2010-12-29 10:47:43Z saulius 

The following automatic conversions were performed:

'_symmetry_cell_setting' value 'Tetragonal' changed to 'tetragonal'
according to /home/saulius/struct/CIF-dictionaries/cif_core.dic
dictionary named 'cif_core.dic' version 2.4.1 from 2010-06-29.

Automatic conversion script
Id: cif_fix_values 1715 2011-07-08 13:25:40Z adriana 
;
_cod_database_code 2015304
_cod_database_fobs_code 2015304

loop_
_symmetry_equiv_pos_as_xyz
'x, y, z'
'-y, x, z'
'-x, -y, z'
'y, -x, z'
'-x+1/2, y+1/2, z+1/2'
'-y+1/2, -x+1/2, z+1/2'
'x+1/2, -y+1/2, z+1/2'
'y+1/2, x+1/2, z+1/2'

loop_
_atom_site_type_symbol
_atom_site_label
_atom_site_fract_x
_atom_site_fract_y
_atom_site_fract_z
_atom_site_U_iso_or_equiv
_atom_site_adp_type
_atom_site_calc_flag
_atom_site_refinement_flags
_atom_site_occupancy
Cd Cd1 0.5000 0.5000 0.50007(7) 0.03843(16) Uani d S 1
Cl Cl1 0.5000 0.5000 0.1979(3) 0.0441(7) Uani d S 1
Cl Cl2 0.5000 0.5000 0.7851(3) 0.0474(8) Uani d S 1
N N1 0.61932(14) 0.56926(14) 0.4937(4) 0.0372(6) Uani d . 1
N N2 0.69740(17) 0.67076(16) 0.5320(4) 0.0486(9) Uani d . 1
H H2 0.7140 0.7144 0.5666 0.058 Uiso d R 1
C C1 0.6295(2) 0.6364(2) 0.5635(4) 0.0446(9) Uani d . 1
H H1 0.5931 0.6572 0.6274 0.054 Uiso calc R 1
C C2 0.68658(17) 0.56028(19) 0.4120(4) 0.0369(7) Uani d . 1
C C3 0.73562(19) 0.62441(19) 0.4364(4) 0.0437(8) Uani d . 1
C C4 0.8063(2) 0.6321(3) 0.3654(5) 0.0662(13) Uani d . 1
H H4 0.8383 0.6755 0.3799 0.079 Uiso calc R 1
C C5 0.8273(2) 0.5739(3) 0.2739(6) 0.0716(13) Uani d . 1
H H5 0.8749 0.5775 0.2256 0.086 Uiso calc R 1
C C6 0.7793(5) 0.5082(2) 0.2495(6) 0.0589(16) Uani d . 1
H H6 0.7957 0.4691 0.1866 0.071 Uiso calc R 1
C C7 0.7086(2) 0.5016(2) 0.3182(5) 0.0475(9) Uani d . 1
H H7 0.6762 0.4587 0.3019 0.057 Uiso calc R 1
N N3 0.76878(19) 0.82070(18) 0.5324(4) 0.0585(9) Uani d . 1
N N4 0.85570(17) 0.91533(18) 0.5041(6) 0.0637(8) Uani d . 1
H H4A 0.8982 0.9415 0.5161 0.076 Uiso d R 1
C C8 0.8369(2) 0.8480(2) 0.5687(5) 0.0606(11) Uani d . 1
H H8 0.8698 0.8229 0.6339 0.073 Uiso calc R 1
C C9 0.7403(2) 0.8748(2) 0.4354(5) 0.0545(10) Uani d . 1
C C10 0.7943(2) 0.9352(2) 0.4158(5) 0.0532(9) Uani d . 1
C C11 0.7809(3) 0.9976(2) 0.3264(6) 0.0679(14) Uani d . 1
H H11 0.8173 1.0378 0.3169 0.081 Uiso calc R 1
C C12 0.7122(7) 0.9983(3) 0.2523(8) 0.088(3) Uani d . 1
H H12 0.7010 1.0398 0.1908 0.106 Uiso calc R 1
C C13 0.6579(3) 0.9369(4) 0.2675(8) 0.1022(19) Uani d . 1
H H13 0.6117 0.9379 0.2143 0.123 Uiso calc R 1
C C14 0.6715(3) 0.8764(3) 0.3583(6) 0.095(2) Uani d . 1
H H14 0.6349 0.8364 0.3684 0.114 Uiso calc R 1

loop_
_atom_site_aniso_label
_atom_site_aniso_U_11
_atom_site_aniso_U_22
_atom_site_aniso_U_33
_atom_site_aniso_U_12
_atom_site_aniso_U_13
_atom_site_aniso_U_23
Cd1 0.03005(17) 0.03005(17) 0.0552(3) 0.000 0.000 0.000
Cl1 0.0423(11) 0.0423(11) 0.0478(13) 0.000 0.000 0.000
Cl2 0.0464(11) 0.0464(11) 0.0495(12) 0.000 0.000 0.000
N1 0.0330(12) 0.0356(13) 0.0429(15) -0.0012(10) -0.0062(16) 0.0023(17)
N2 0.0463(15) 0.0360(15) 0.064(2) -0.0094(13) -0.0012(16) -0.0104(15)
C1 0.0392(19) 0.043(2) 0.051(2) 0.0030(17) 0.0093(16) -0.0030(17)
C2 0.0329(17) 0.0370(17) 0.0407(19) 0.0033(14) -0.0037(16) 0.0035(16)
C3 0.0371(18) 0.0391(18) 0.055(2) -0.0058(15) -0.0022(17) 0.0027(17)
C4 0.048(2) 0.066(3) 0.084(3) -0.019(2) 0.015(2) -0.006(2)
C5 0.042(2) 0.083(3) 0.091(4) -0.008(2) 0.023(2) -0.001(3)
C6 0.059(4) 0.054(3) 0.064(4) 0.007(2) 0.008(3) -0.009(2)
C7 0.045(2) 0.044(2) 0.054(2) 0.0018(17) 0.0023(19) 0.0052(17)
N3 0.0583(19) 0.0472(18) 0.070(3) -0.0142(15) -0.0114(18) 0.0030(18)
N4 0.0448(16) 0.0532(18) 0.093(2) -0.0126(14) 0.006(3) -0.011(2)
C8 0.061(3) 0.051(2) 0.069(3) -0.002(2) -0.005(2) -0.009(2)
C9 0.059(2) 0.045(2) 0.059(2) -0.0111(19) -0.013(2) -0.015(2)
C10 0.057(2) 0.044(2) 0.059(2) -0.0039(19) 0.016(2) -0.011(2)
C11 0.075(4) 0.045(2) 0.083(3) -0.001(2) 0.031(3) 0.000(2)
C12 0.109(8) 0.077(5) 0.080(5) 0.033(4) 0.019(4) 0.013(3)
C13 0.092(4) 0.096(5) 0.119(5) 0.004(4) -0.041(4) 0.001(4)
C14 0.095(4) 0.065(3) 0.125(5) -0.024(3) -0.047(3) 0.017(3)

loop_
_atom_type_symbol
_atom_type_description
_atom_type_scat_dispersion_real
_atom_type_scat_dispersion_imag
_atom_type_scat_source
C C 0.0033 0.0016 'International Tables Vol C Tables 4.2.6.8 and 6.1.1.4'
H H 0.0000 0.0000 'International Tables Vol C Tables 4.2.6.8 and 6.1.1.4'
N N 0.0061 0.0033 'International Tables Vol C Tables 4.2.6.8 and 6.1.1.4'
Cl Cl 0.1484 0.1585 'International Tables Vol C Tables 4.2.6.8 and 6.1.1.4'
Cd Cd -0.8075 1.2024 'International Tables Vol C Tables 4.2.6.8 and 6.1.1.4'

loop_
_geom_angle_atom_site_label_1
_geom_angle_atom_site_label_2
_geom_angle_atom_site_label_3
_geom_angle_site_symmetry_1
_geom_angle_site_symmetry_3
_geom_angle
_geom_angle_publ_flag
N1 Cd1 N1 3_665 . 177.13(19) y
N1 Cd1 N1 3_665 4_565 89.964(5) ?
N1 Cd1 N1 . 4_565 89.964(6) ?
N1 Cd1 N1 3_665 2_655 89.964(6) ?
N1 Cd1 N1 . 2_655 89.964(5) y
N1 Cd1 N1 4_565 2_655 177.13(19) ?
N1 Cd1 Cl2 3_665 . 91.44(10) ?
N1 Cd1 Cl2 . . 91.44(10) y
N1 Cd1 Cl2 4_565 . 91.44(10) ?
N1 Cd1 Cl2 2_655 . 91.44(10) ?
N1 Cd1 Cl1 3_665 . 88.56(10) ?
N1 Cd1 Cl1 . . 88.56(10) y
N1 Cd1 Cl1 4_565 . 88.56(10) ?
N1 Cd1 Cl1 2_655 . 88.56(10) ?
Cl2 Cd1 Cl1 . . 180.0000(10) y
C1 N1 C2 . . 104.7(3) ?
C1 N1 Cd1 . . 122.3(2) ?
C2 N1 Cd1 . . 132.5(2) ?
C1 N2 C3 . . 107.8(3) ?
C1 N2 H2 . . 126.0 ?
C3 N2 H2 . . 126.2 ?
N1 C1 N2 . . 112.8(3) ?
N1 C1 H1 . . 123.6 ?
N2 C1 H1 . . 123.6 ?
C7 C2 N1 . . 130.7(3) ?
C7 C2 C3 . . 120.6(3) ?
N1 C2 C3 . . 108.8(3) ?
N2 C3 C4 . . 132.6(3) ?
N2 C3 C2 . . 106.0(3) ?
C4 C3 C2 . . 121.4(4) ?
C5 C4 C3 . . 117.4(4) ?
C5 C4 H4 . . 121.3 ?
C3 C4 H4 . . 121.3 ?
C4 C5 C6 . . 122.1(5) ?
C4 C5 H5 . . 118.9 ?
C6 C5 H5 . . 118.9 ?
C7 C6 C5 . . 120.3(5) ?
C7 C6 H6 . . 119.9 ?
C5 C6 H6 . . 119.9 ?
C6 C7 C2 . . 118.3(4) ?
C6 C7 H7 . . 120.9 ?
C2 C7 H7 . . 120.9 ?
C8 N3 C9 . . 104.2(3) ?
C8 N4 C10 . . 107.3(3) ?
C8 N4 H4A . . 126.3 ?
C10 N4 H4A . . 126.4 ?
N3 C8 N4 . . 114.0(4) ?
N3 C8 H8 . . 123.0 ?
N4 C8 H8 . . 123.0 ?
C14 C9 N3 . . 130.8(4) ?
C14 C9 C10 . . 118.9(4) ?
N3 C9 C10 . . 110.3(3) ?
C11 C10 N4 . . 132.9(4) ?
C11 C10 C9 . . 122.9(4) ?
N4 C10 C9 . . 104.1(3) ?
C12 C11 C10 . . 117.1(5) ?
C12 C11 H11 . . 121.4 ?
C10 C11 H11 . . 121.4 ?
C11 C12 C13 . . 120.8(6) ?
C11 C12 H12 . . 119.6 ?
C13 C12 H12 . . 119.6 ?
C14 C13 C12 . . 121.2(6) ?
C14 C13 H13 . . 119.4 ?
C12 C13 H13 . . 119.4 ?
C13 C14 C9 . . 119.0(5) ?
C13 C14 H14 . . 120.5 ?
C9 C14 H14 . . 120.5 ?

loop_
_geom_bond_atom_site_label_1
_geom_bond_atom_site_label_2
_geom_bond_site_symmetry_2
_geom_bond_distance
_geom_bond_publ_flag
Cd1 N1 3_665 2.357(2) ?
Cd1 N1 . 2.357(2) y
Cd1 N1 4_565 2.357(2) ?
Cd1 N1 2_655 2.357(2) ?
Cd1 Cl2 . 2.645(3) y
Cd1 Cl1 . 2.804(3) y
N1 C1 . 1.328(5) ?
N1 C2 . 1.385(4) ?
N2 C1 . 1.333(5) ?
N2 C3 . 1.357(5) ?
N2 H2 . 0.8600 ?
C1 H1 . 0.9300 ?
C2 C7 . 1.380(5) ?
C2 C3 . 1.397(4) ?
C3 C4 . 1.382(5) ?
C4 C5 . 1.356(6) ?
C4 H4 . 0.9300 ?
C5 C6 . 1.408(7) ?
C5 H5 . 0.9300 ?
C6 C7 . 1.370(9) ?
C6 H6 . 0.9300 ?
C7 H7 . 0.9300 ?
N3 C8 . 1.299(5) ?
N3 C9 . 1.380(5) ?
N4 C8 . 1.336(6) ?
N4 C10 . 1.373(5) ?
N4 H4A . 0.8601 ?
C8 H8 . 0.9300 ?
C9 C14 . 1.376(6) ?
C9 C10 . 1.396(5) ?
C10 C11 . 1.370(6) ?
C11 C12 . 1.361(12) ?
C11 H11 . 0.9300 ?
C12 C13 . 1.408(10) ?
C12 H12 . 0.9300 ?
C13 C14 . 1.353(7) ?
C13 H13 . 0.9300 ?
C14 H14 . 0.9300 ?

loop_
_geom_hbond_atom_site_label_D
_geom_hbond_atom_site_label_H
_geom_hbond_atom_site_label_A
_geom_hbond_site_symmetry_A
_geom_hbond_distance_DH
_geom_hbond_distance_HA
_geom_hbond_distance_DA
_geom_hbond_angle_DHA
_geom_hbond_publ_flag
N2 H2 N3 . 0.86 2.07 2.836(4) 149 y
N4 H4A Cl1 5_655 0.86 2.62 3.377(4) 147 y
C1 H1 Cg1 6_665 0.93 2.87 3.675(4) 146 y
C8 H8 Cg2 6_665 0.93 2.61 3.525(5) 167 y
C6 H6 Cg3 5_644 0.93 2.88 3.527(6) 128 y

loop_
_geom_torsion_atom_site_label_1
_geom_torsion_atom_site_label_2
_geom_torsion_atom_site_label_3
_geom_torsion_atom_site_label_4
_geom_torsion_site_symmetry_1
_geom_torsion
N1 Cd1 N1 C1 4_565 -145.1(2)
N1 Cd1 N1 C1 2_655 37.8(4)
Cl2 Cd1 N1 C1 . -53.7(3)
Cl1 Cd1 N1 C1 . 126.3(3)
N1 Cd1 N1 C2 4_565 44.6(4)
N1 Cd1 N1 C2 2_655 -132.5(2)
Cl2 Cd1 N1 C2 . 136.0(3)
Cl1 Cd1 N1 C2 . -44.0(3)
C2 N1 C1 N2 . 0.3(4)
Cd1 N1 C1 N2 . -172.3(2)
C3 N2 C1 N1 . -0.3(4)
C1 N1 C2 C7 . -179.9(4)
Cd1 N1 C2 C7 . -8.4(6)
C1 N1 C2 C3 . -0.2(4)
Cd1 N1 C2 C3 . 171.3(2)
C1 N2 C3 C4 . 178.1(4)
C1 N2 C3 C2 . 0.1(4)
C7 C2 C3 N2 . 179.8(3)
N1 C2 C3 N2 . 0.1(4)
C7 C2 C3 C4 . 1.6(6)
N1 C2 C3 C4 . -178.2(4)
N2 C3 C4 C5 . -179.3(4)
C2 C3 C4 C5 . -1.7(6)
C3 C4 C5 C6 . 0.6(8)
C4 C5 C6 C7 . 0.6(9)
C5 C6 C7 C2 . -0.7(8)
N1 C2 C7 C6 . 179.3(4)
C3 C2 C7 C6 . -0.3(6)
C9 N3 C8 N4 . 0.0(5)
C10 N4 C8 N3 . -0.1(5)
C8 N3 C9 C14 . 178.4(5)
C8 N3 C9 C10 . 0.0(5)
C8 N4 C10 C11 . 179.0(5)
C8 N4 C10 C9 . 0.1(4)
C14 C9 C10 C11 . 2.2(6)
N3 C9 C10 C11 . -179.2(4)
C14 C9 C10 N4 . -178.7(4)
N3 C9 C10 N4 . -0.1(4)
N4 C10 C11 C12 . 179.6(5)
C9 C10 C11 C12 . -1.6(7)
C10 C11 C12 C13 . -0.2(9)
C11 C12 C13 C14 . 1.4(10)
C12 C13 C14 C9 . -0.8(10)
N3 C9 C14 C13 . -179.2(5)
C10 C9 C14 C13 . -1.0(8)
